data_7027157
loop_
_publ_author_name
'Klein, Axel'
'Kasack, Volker'
'Reinhardt, Ralf'
'Sixt, Torsten'
'Scheiring, Thomas'
'Zalis, Stanislav'
'Fiedler, Jan'
'Kaim, Wolfgang'

_publ_section_title
;
 2,5-Bis(1-phenyliminoethyl)pyrazine (bpip): a conjugated metal--metal
 bridging acceptor ligand and its homodinuclear complexes with low-valent
 metal centres
;
_journal_issue 4
_journal_name_full 'Journal of the Chemical Society, Dalton Transactions'
_journal_page_first 575
_journal_paper_doi 10.1039/a808293f
_journal_year 1999
_chemical_formula_analytical 'C92 H78 B2 Cu2 F8 N4 P4'
_chemical_formula_moiety 'C92 H78 B2 Cu2 F8 N4 P4'
_chemical_formula_structural 'C92 H78 B2 Cu2 F8 N4 P4'
_chemical_formula_sum 'C92 H78 B2 Cu2 F8 N4 P4'
_chemical_formula_weight 1664.16
_chemical_name_common
;
(-2,5-Bis(1-phenyliminoethyl)pyrazine)-di-(bis-triphenylphosphinocopper(I))
tetrafluoroborate 
;
_chemical_name_systematic
;
(-2,5-Bis(1-phenyliminoethyl)pyrazine)-di-(bis-triphenylphosphinocopper(I))
tetrafluoroborate        
;
_space_group_IT_number 14
_symmetry_cell_setting monoclinic
_symmetry_space_group_name_Hall '-P 2yn'
_symmetry_space_group_name_H-M 'P 1 21/n 1'
_atom_sites_solution_hydrogens geom
_atom_sites_solution_primary direct
_atom_sites_solution_secondary difmap
_audit_creation_method SHELXL
_cell_angle_alpha 90.00
_cell_angle_beta 105.03(2)
_cell_angle_gamma 90.00
_cell_formula_units_Z 2
_cell_length_a 13.844(3)
_cell_length_b 11.111(3)
_cell_length_c 26.604(6)
_cell_measurement_temperature 183(2)
_cell_volume 3952.3(17)
_computing_cell_refinement 'Siemens XSCANS'
_computing_data_collection 'Siemens XSCANS'
_computing_data_reduction 'Siemens SHELXTL'
_computing_molecular_graphics 'Siemens SHELXTL'
_computing_publication_material 'Siemens SHELXTL'
_computing_structure_refinement 'SHELXL-94 (Sheldrick, 1994)'
_computing_structure_solution 'SHELXS-86 (Sheldrick, 1990)'
_diffrn_ambient_temperature 183(2)
_diffrn_measurement_device 'Siemens P4'
_diffrn_measurement_method '\w scans'
_diffrn_radiation_monochromator graphite
_diffrn_radiation_source 'fine-focus sealed tube'
_diffrn_radiation_type MoK\a
_diffrn_radiation_wavelength 0.71073
_diffrn_reflns_av_R_equivalents 0.0464
_diffrn_reflns_av_sigmaI/netI 0.0610
_diffrn_reflns_limit_h_max 3
_diffrn_reflns_limit_h_min -16
_diffrn_reflns_limit_k_max 13
_diffrn_reflns_limit_k_min -12
_diffrn_reflns_limit_l_max 31
_diffrn_reflns_limit_l_min -30
_diffrn_reflns_number 7271
_diffrn_reflns_theta_max 25.01
_diffrn_reflns_theta_min 1.52
_diffrn_standards_interval_count 98
_diffrn_standards_number 2
_exptl_absorpt_coefficient_mu 0.689
_exptl_absorpt_correction_type none
_exptl_crystal_colour violett-black
_exptl_crystal_density_diffrn 1.398
_exptl_crystal_description fraction
_exptl_crystal_F_000 1716
_exptl_crystal_size_max 0.35
_exptl_crystal_size_mid 0.25
_exptl_crystal_size_min 0.20
_refine_diff_density_max 0.880
_refine_diff_density_min -0.487
_refine_diff_density_rms 0.095
_refine_ls_extinction_method none
_refine_ls_goodness_of_fit_all 1.126
_refine_ls_goodness_of_fit_obs 1.210
_refine_ls_matrix_type full
_refine_ls_number_parameters 505
_refine_ls_number_reflns 6568
_refine_ls_number_restraints 0
_refine_ls_restrained_S_all 1.217
_refine_ls_restrained_S_obs 1.210
_refine_ls_R_factor_all 0.1025
_refine_ls_R_factor_obs 0.0622
_refine_ls_shift/esd_max -0.002
_refine_ls_shift/esd_mean 0.000
_refine_ls_structure_factor_coef Fsqd
_refine_ls_weighting_details 'w=1/[\s^2^(Fo^2^)+(0.0654P)^2^+8.7620P] where P=(Fo^2^+2Fc^2^)/3'
_refine_ls_weighting_scheme calc
_refine_ls_wR_factor_all 0.1844
_refine_ls_wR_factor_obs 0.1516
_reflns_number_observed 4882
_reflns_number_total 6974
_reflns_observed_criterion >2sigma(I)
_cod_data_source_file 808293fsup1.cif
_cod_data_source_block ak1a
_cod_depositor_comments
;
The following automatic conversions were performed:

'_symmetry_cell_setting' value 'Monoclinic' changed to 'monoclinic'
according to /home/saulius/struct/CIF-dictionaries/cif_core.dic
dictionary named 'cif_core.dic' version 2.4.2 from 2011-04-26.

Automatic conversion script
Id: cif_fix_values 1891 2012-01-12 08:04:46Z andrius 

The following automatic conversions were performed:

'_refine_ls_weighting_scheme' value 'calc
w=1/[\s^2^(Fo^2^)+(0.0654P)^2^+8.7620P] where P=(Fo^2^+2Fc^2^)/3' was
changed to 'calc'. New tag '_refine_ls_weighting_details' was
created. The value of the new tag was set to
'w=1/[\s^2^(Fo^2^)+(0.0654P)^2^+8.7620P] where P=(Fo^2^+2Fc^2^)/3'.

Automatic conversion script
Id: cif_fix_values 3143 2015-03-26 13:38:13Z robertas 
;
_cod_original_cell_volume 3952.2(17)
_cod_original_sg_symbol_H-M P2(1)/n
_cod_database_code 7027157

loop_
_symmetry_equiv_pos_as_xyz
'x, y, z'
'-x+1/2, y+1/2, -z+1/2'
'-x, -y, -z'
'x-1/2, -y-1/2, z-1/2'

loop_
_atom_site_aniso_label
_atom_site_aniso_U_11
_atom_site_aniso_U_22
_atom_site_aniso_U_33
_atom_site_aniso_U_23
_atom_site_aniso_U_13
_atom_site_aniso_U_12
Cu1 0.0246(3) 0.0244(3) 0.0191(3) -0.0016(3) 0.0067(2) 0.0024(3)
P1 0.0230(7) 0.0252(7) 0.0221(6) 0.0006(5) 0.0063(5) 0.0018(5)
P2 0.0248(7) 0.0245(7) 0.0186(6) -0.0016(5) 0.0063(5) 0.0013(6)
N1 0.023(2) 0.026(2) 0.020(2) -0.004(2) 0.007(2) -0.002(2)
N2 0.024(2) 0.025(2) 0.019(2) -0.001(2) 0.006(2) 0.001(2)
C6 0.028(3) 0.032(3) 0.030(3) -0.004(2) 0.014(2) -0.008(2)
C5 0.042(3) 0.050(4) 0.032(3) 0.004(3) 0.008(3) -0.004(3)
C4 0.056(4) 0.052(4) 0.051(4) 0.008(3) 0.026(3) -0.009(3)
C3 0.048(4) 0.075(5) 0.053(4) 0.000(4) 0.027(3) -0.017(4)
C2 0.034(4) 0.084(6) 0.064(5) 0.000(4) 0.010(3) -0.024(4)
C1 0.035(3) 0.077(5) 0.041(3) 0.010(3) 0.010(3) -0.007(3)
C71 0.039(3) 0.027(3) 0.031(3) -0.002(2) 0.013(2) 0.000(2)
C7 0.026(3) 0.021(3) 0.017(2) 0.000(2) 0.005(2) -0.001(2)
C8 0.021(2) 0.023(2) 0.018(2) 0.002(2) 0.002(2) 0.000(2)
C9 0.027(3) 0.019(2) 0.027(3) -0.001(2) 0.007(2) 0.000(2)
C11 0.019(2) 0.028(3) 0.025(3) -0.004(2) 0.003(2) 0.000(2)
C12 0.041(3) 0.028(3) 0.032(3) -0.003(2) 0.003(2) 0.004(3)
C13 0.050(4) 0.044(4) 0.023(3) -0.011(3) 0.004(3) 0.002(3)
C14 0.040(3) 0.054(4) 0.023(3) 0.006(3) 0.006(2) 0.009(3)
C15 0.033(3) 0.037(3) 0.033(3) 0.011(2) 0.010(2) 0.008(2)
C16 0.025(3) 0.035(3) 0.029(3) 0.003(2) 0.005(2) 0.001(2)
C21 0.030(3) 0.025(3) 0.024(3) 0.005(2) 0.000(2) 0.004(2)
C22 0.051(4) 0.027(3) 0.028(3) 0.003(2) 0.004(3) 0.002(3)
C23 0.074(5) 0.031(3) 0.029(3) -0.005(3) -0.009(3) 0.000(3)
C24 0.049(4) 0.045(4) 0.049(4) 0.001(3) -0.007(3) -0.015(3)
C25 0.032(3) 0.052(4) 0.050(4) 0.010(3) 0.001(3) -0.008(3)
C26 0.025(3) 0.033(3) 0.037(3) 0.002(2) 0.001(2) -0.001(2)
C31 0.026(3) 0.038(3) 0.021(2) 0.001(2) 0.009(2) 0.005(2)
C32 0.041(3) 0.043(4) 0.042(3) 0.008(3) 0.018(3) 0.011(3)
C33 0.036(3) 0.058(4) 0.056(4) 0.010(3) 0.015(3) 0.017(3)
C34 0.025(3) 0.079(5) 0.037(3) -0.002(3) 0.008(3) 0.010(3)
C35 0.032(3) 0.067(5) 0.039(3) -0.012(3) 0.014(3) -0.011(3)
C36 0.036(3) 0.041(3) 0.033(3) 0.001(3) 0.009(2) 0.001(3)
C41 0.023(3) 0.023(3) 0.027(3) 0.002(2) 0.007(2) 0.000(2)
C42 0.032(3) 0.037(3) 0.031(3) -0.003(2) 0.004(2) 0.008(2)
C43 0.037(3) 0.035(3) 0.050(4) -0.007(3) 0.003(3) 0.008(3)
C44 0.031(3) 0.034(3) 0.053(4) 0.008(3) -0.002(3) 0.002(3)
C45 0.029(3) 0.045(4) 0.038(3) 0.014(3) -0.002(2) -0.008(3)
C46 0.031(3) 0.041(3) 0.027(3) 0.007(2) 0.005(2) 0.002(3)
C51 0.030(3) 0.025(3) 0.021(2) -0.002(2) 0.008(2) 0.004(2)
C52 0.039(3) 0.035(3) 0.053(4) 0.005(3) 0.019(3) 0.003(3)
C53 0.042(4) 0.049(4) 0.087(5) 0.016(4) 0.031(4) -0.006(3)
C54 0.033(3) 0.059(4) 0.046(4) -0.001(3) 0.017(3) 0.004(3)
C55 0.036(3) 0.041(3) 0.037(3) -0.004(3) 0.008(3) 0.011(3)
C56 0.032(3) 0.039(3) 0.026(3) -0.001(2) 0.008(2) -0.004(3)
C61 0.022(2) 0.024(3) 0.020(2) 0.001(2) 0.001(2) 0.004(2)
C62 0.033(3) 0.033(3) 0.027(3) -0.005(2) 0.007(2) 0.003(2)
C63 0.036(3) 0.037(3) 0.035(3) -0.012(3) -0.002(2) 0.008(3)
C64 0.031(3) 0.041(3) 0.047(4) 0.004(3) 0.002(3) -0.005(3)
C65 0.031(3) 0.043(4) 0.041(3) 0.002(3) 0.006(3) -0.001(3)
C66 0.032(3) 0.037(3) 0.028(3) 0.001(2) 0.004(2) 0.002(2)
B1 0.031(3) 0.039(4) 0.034(3) 0.000(3) 0.012(3) -0.002(3)
F1 0.055(3) 0.057(3) 0.121(4) 0.000(3) 0.045(3) -0.005(2)
F2 0.071(2) 0.034(2) 0.042(2) 0.000(2) 0.018(2) 0.011(2)
F3 0.067(3) 0.072(3) 0.039(2) -0.001(2) -0.009(2) 0.016(2)
F4 0.061(2) 0.045(2) 0.036(2) -0.007(2) 0.006(2) 0.007(2)

loop_
_atom_site_label
_atom_site_type_symbol
_atom_site_fract_x
_atom_site_fract_y
_atom_site_fract_z
_atom_site_U_iso_or_equiv
_atom_site_thermal_displace_type
_atom_site_occupancy
_atom_site_calc_flag
_atom_site_refinement_flags
Cu1 Cu 0.86240(4) 0.60524(5) 0.08302(2) 0.0225(2) Uani 1 d .
P1 P 0.78229(10) 0.77527(12) 0.04782(5) 0.0234(3) Uani 1 d .
P2 P 0.91664(9) 0.61696(12) 0.17121(5) 0.0225(3) Uani 1 d .
N1 N 0.8055(3) 0.4324(4) 0.06087(15) 0.0226(9) Uani 1 d .
N2 N 0.9551(3) 0.5461(4) 0.03755(15) 0.0226(9) Uani 1 d .
C6 C 0.7266(4) 0.3744(5) 0.0786(2) 0.0288(12) Uani 1 d .
C5 C 0.7501(5) 0.3126(6) 0.1258(2) 0.0414(14) Uani 1 d .
H5A H 0.8184(5) 0.3065(6) 0.1458(2) 0.080 Uiso 1 d R
C4 C 0.6728(5) 0.2590(6) 0.1433(3) 0.051(2) Uani 1 d .
H4A H 0.6884(5) 0.2172(6) 0.1760(3) 0.080 Uiso 1 d R
C3 C 0.5746(5) 0.2669(7) 0.1139(3) 0.056(2) Uani 1 d .
H3A H 0.5222(5) 0.2287(7) 0.1256(3) 0.080 Uiso 1 d R
C2 C 0.5526(5) 0.3294(7) 0.0668(3) 0.061(2) Uani 1 d .
H2A H 0.4844(5) 0.3375(7) 0.0468(3) 0.080 Uiso 1 d R
C1 C 0.6286(5) 0.3813(7) 0.0491(3) 0.051(2) Uani 1 d .
H1A H 0.6137(5) 0.4226(7) 0.0163(3) 0.080 Uiso 1 d R
C71 C 0.8290(4) 0.2416(5) 0.0168(2) 0.0315(12) Uani 1 d .
H71A H 0.7761(4) 0.2113(5) 0.0305(2) 0.080 Uiso 1 d R
H71B H 0.8095(4) 0.2361(5) -0.0205(2) 0.080 Uiso 1 d R
H71C H 0.8884(4) 0.1948(5) 0.0302(2) 0.080 Uiso 1 d R
C7 C 0.8494(4) 0.3708(4) 0.0326(2) 0.0214(10) Uani 1 d .
C8 C 0.9298(3) 0.4376(4) 0.0153(2) 0.0211(10) Uani 1 d .
C9 C 1.0261(4) 0.6075(4) 0.0218(2) 0.0240(10) Uani 1 d .
H9 H 1.0459(4) 0.6825(4) 0.0364(2) 0.029 Uiso 1 calc R
C11 C 0.7533(4) 0.7980(5) -0.0228(2) 0.0245(11) Uani 1 d .
C12 C 0.7468(4) 0.6970(5) -0.0545(2) 0.0348(13) Uani 1 d .
H12A H 0.7599(4) 0.6184(5) -0.0392(2) 0.080 Uiso 1 d R
C13 C 0.7208(5) 0.7108(6) -0.1090(2) 0.0402(14) Uani 1 d .
H13A H 0.7148(5) 0.6415(6) -0.1311(2) 0.080 Uiso 1 d R
C14 C 0.7038(4) 0.8247(6) -0.1304(2) 0.0394(14) Uani 1 d .
H14A H 0.6868(4) 0.8338(6) -0.1675(2) 0.080 Uiso 1 d R
C15 C 0.7116(4) 0.9251(5) -0.0994(2) 0.0341(13) Uani 1 d .
H15A H 0.7001(4) 1.0037(5) -0.1148(2) 0.080 Uiso 1 d R
C16 C 0.7354(4) 0.9115(5) -0.0452(2) 0.0298(12) Uani 1 d .
H16A H 0.7397(4) 0.9811(5) -0.0234(2) 0.080 Uiso 1 d R
C21 C 0.8635(4) 0.9035(5) 0.0729(2) 0.0273(11) Uani 1 d .
C22 C 0.8553(5) 0.9757(5) 0.1144(2) 0.0366(13) Uani 1 d .
H22A H 0.7982(5) 0.9675(5) 0.1284(2) 0.080 Uiso 1 d R
C23 C 0.9298(6) 1.0589(5) 0.1357(2) 0.049(2) Uani 1 d .
H23A H 0.9247(6) 1.1076(5) 0.1647(2) 0.080 Uiso 1 d R
C24 C 1.0123(5) 1.0712(6) 0.1149(3) 0.051(2) Uani 1 d .
H24A H 1.0635(5) 1.1290(6) 0.1295(3) 0.080 Uiso 1 d R
C25 C 1.0202(4) 1.0018(6) 0.0742(2) 0.046(2) Uani 1 d .
H25A H 1.0771(4) 1.0107(6) 0.0602(2) 0.080 Uiso 1 d R
C26 C 0.9466(4) 0.9185(5) 0.0527(2) 0.0331(13) Uani 1 d .
H26A H 0.9525(4) 0.8701(5) 0.0237(2) 0.080 Uiso 1 d R
C31 C 0.6610(4) 0.8028(5) 0.0614(2) 0.0279(12) Uani 1 d .
C32 C 0.6156(4) 0.9156(6) 0.0568(2) 0.0407(14) Uani 1 d .
H32A H 0.6502(4) 0.9849(6) 0.0488(2) 0.080 Uiso 1 d R
C33 C 0.5198(5) 0.9263(6) 0.0642(3) 0.049(2) Uani 1 d .
H33A H 0.4871(5) 1.0033(6) 0.0604(3) 0.080 Uiso 1 d R
C34 C 0.4711(4) 0.8262(7) 0.0764(2) 0.047(2) Uani 1 d .
H34A H 0.4052(4) 0.8348(7) 0.0814(2) 0.080 Uiso 1 d R
C35 C 0.5161(4) 0.7148(7) 0.0819(2) 0.045(2) Uani 1 d .
H35A H 0.4822(4) 0.6457(7) 0.0907(2) 0.080 Uiso 1 d R
C36 C 0.6124(4) 0.7038(5) 0.0742(2) 0.0367(13) Uani 1 d .
H36A H 0.6448(4) 0.6268(5) 0.0778(2) 0.080 Uiso 1 d R
C41 C 0.9900(4) 0.4907(4) 0.2043(2) 0.0242(11) Uani 1 d .
C42 C 1.0403(4) 0.4181(5) 0.1764(2) 0.0339(13) Uani 1 d .
H42A H 1.0318(4) 0.4324(5) 0.1399(2) 0.080 Uiso 1 d R
C43 C 1.1029(4) 0.3263(5) 0.2012(2) 0.0422(15) Uani 1 d .
H43A H 1.1376(4) 0.2775(5) 0.1818(2) 0.080 Uiso 1 d R
C44 C 1.1157(4) 0.3047(5) 0.2535(2) 0.0414(15) Uani 1 d .
H44A H 1.1581(4) 0.2401(5) 0.2703(2) 0.080 Uiso 1 d R
C45 C 1.0670(4) 0.3759(5) 0.2817(2) 0.0392(14) Uani 1 d .
H45A H 1.0760(4) 0.3605(5) 0.3181(2) 0.080 Uiso 1 d R
C46 C 1.0052(4) 0.4696(5) 0.2580(2) 0.0339(13) Uani 1 d .
H46A H 0.9727(4) 0.5198(5) 0.2780(2) 0.080 Uiso 1 d R
C51 C 0.8082(4) 0.6282(4) 0.1984(2) 0.0251(11) Uani 1 d .
C52 C 0.7683(4) 0.5305(6) 0.2175(2) 0.0412(14) Uani 1 d .
H52A H 0.8033(4) 0.4551(6) 0.2214(2) 0.080 Uiso 1 d R
C53 C 0.6780(5) 0.5398(6) 0.2316(3) 0.057(2) Uani 1 d .
H53A H 0.6511(5) 0.4706(6) 0.2449(3) 0.080 Uiso 1 d R
C54 C 0.6280(5) 0.6473(6) 0.2264(2) 0.045(2) Uani 1 d .
H54A H 0.5652(5) 0.6533(6) 0.2352(2) 0.080 Uiso 1 d R
C55 C 0.6681(4) 0.7457(6) 0.2086(2) 0.0386(14) Uani 1 d .
H55A H 0.6335(4) 0.8214(6) 0.2055(2) 0.080 Uiso 1 d R
C56 C 0.7577(4) 0.7384(5) 0.1949(2) 0.0323(12) Uani 1 d .
H56A H 0.7853(4) 0.8086(5) 0.1829(2) 0.080 Uiso 1 d R
C61 C 0.9969(4) 0.7439(4) 0.1999(2) 0.0229(10) Uani 1 d .
C62 C 0.9926(4) 0.7978(5) 0.2467(2) 0.0310(12) Uani 1 d .
H62A H 0.9437(4) 0.7713(5) 0.2641(2) 0.080 Uiso 1 d R
C63 C 1.0593(4) 0.8890(5) 0.2682(2) 0.0382(14) Uani 1 d .
H63A H 1.0540(4) 0.9285(5) 0.2995(2) 0.080 Uiso 1 d R
C64 C 1.1325(4) 0.9238(5) 0.2447(2) 0.0411(14) Uani 1 d .
H64A H 1.1797(4) 0.9849(5) 0.2604(2) 0.080 Uiso 1 d R
C65 C 1.1383(4) 0.8689(5) 0.1981(2) 0.0389(14) Uani 1 d .
H65A H 1.1886(4) 0.8930(5) 0.1812(2) 0.080 Uiso 1 d R
C66 C 1.0690(4) 0.7788(5) 0.1761(2) 0.0332(13) Uani 1 d .
H66A H 1.0721(4) 0.7407(5) 0.1441(2) 0.080 Uiso 1 d R
B1 B 0.7287(5) 0.3718(6) -0.1140(3) 0.0340(15) Uani 1 d .
F1 F 0.8108(3) 0.4320(4) -0.1211(2) 0.0735(13) Uani 1 d .
F2 F 0.7503(3) 0.2477(3) -0.11039(13) 0.0485(9) Uani 1 d .
F3 F 0.6461(3) 0.3915(4) -0.15411(14) 0.0633(11) Uani 1 d .
F4 F 0.7102(3) 0.4099(3) -0.06798(13) 0.0485(9) Uani 1 d .

loop_
_atom_type_symbol
_atom_type_description
_atom_type_scat_dispersion_real
_atom_type_scat_dispersion_imag
_atom_type_scat_source
C C 0.0033 0.0016 'International Tables Vol C Tables 4.2.6.8 and 6.1.1.4'
H H 0.0000 0.0000 'International Tables Vol C Tables 4.2.6.8 and 6.1.1.4'
B B 0.0013 0.0007 'International Tables Vol C Tables 4.2.6.8 and 6.1.1.4'
N N 0.0061 0.0033 'International Tables Vol C Tables 4.2.6.8 and 6.1.1.4'
F F 0.0171 0.0103 'International Tables Vol C Tables 4.2.6.8 and 6.1.1.4'
P P 0.1023 0.0942 'International Tables Vol C Tables 4.2.6.8 and 6.1.1.4'
Cu Cu 0.3201 1.2651 'International Tables Vol C Tables 4.2.6.8 and 6.1.1.4'

loop_
_geom_angle_atom_site_label_1
_geom_angle_atom_site_label_2
_geom_angle_atom_site_label_3
_geom_angle
_geom_angle_site_symmetry_1
_geom_angle_site_symmetry_3
N2 Cu1 N1 78.0(2) . .
N2 Cu1 P1 109.39(12) . .
N1 Cu1 P1 122.56(12) . .
N2 Cu1 P2 121.89(11) . .
N1 Cu1 P2 109.95(11) . .
P1 Cu1 P2 111.95(5) . .
C21 P1 C31 107.8(2) . .
C21 P1 C11 102.5(2) . .
C31 P1 C11 102.2(2) . .
C21 P1 Cu1 108.0(2) . .
C31 P1 Cu1 115.6(2) . .
C11 P1 Cu1 119.5(2) . .
C41 P2 C51 105.8(2) . .
C41 P2 C61 100.9(2) . .
C51 P2 C61 104.6(2) . .
C41 P2 Cu1 116.7(2) . .
C51 P2 Cu1 109.1(2) . .
C61 P2 Cu1 118.4(2) . .
C7 N1 C6 117.7(4) . .
C7 N1 Cu1 116.9(3) . .
C6 N1 Cu1 125.1(3) . .
C8 N2 C9 116.3(4) . .
C8 N2 Cu1 114.0(3) . .
C9 N2 Cu1 128.9(3) . .
C1 C6 C5 120.2(5) . .
C1 C6 N1 120.2(5) . .
C5 C6 N1 119.6(5) . .
C6 C5 C4 119.3(6) . .
C3 C4 C5 120.3(6) . .
C4 C3 C2 119.6(6) . .
C1 C2 C3 120.3(6) . .
C6 C1 C2 120.3(6) . .
N1 C7 C71 126.3(5) . .
N1 C7 C8 114.6(4) . .
C71 C7 C8 119.1(4) . .
N2 C8 C9 121.6(4) . 3_765
N2 C8 C7 115.8(4) . .
C9 C8 C7 122.5(4) 3_765 .
N2 C9 C8 122.0(5) . 3_765
C16 C11 C12 119.6(5) . .
C16 C11 P1 122.2(4) . .
C12 C11 P1 118.2(4) . .
C11 C12 C13 119.7(5) . .
C14 C13 C12 119.6(5) . .
C15 C14 C13 121.2(5) . .
C14 C15 C16 119.3(5) . .
C11 C16 C15 120.6(5) . .
C22 C21 C26 118.7(5) . .
C22 C21 P1 124.6(4) . .
C26 C21 P1 116.1(4) . .
C23 C22 C21 119.9(6) . .
C22 C23 C24 120.0(6) . .
C25 C24 C23 120.2(6) . .
C24 C25 C26 120.5(6) . .
C25 C26 C21 120.6(6) . .
C36 C31 C32 120.1(5) . .
C36 C31 P1 116.6(4) . .
C32 C31 P1 123.2(4) . .
C31 C32 C33 119.2(6) . .
C34 C33 C32 120.2(6) . .
C35 C34 C33 121.0(6) . .
C34 C35 C36 118.8(6) . .
C31 C36 C35 120.7(6) . .
C42 C41 C46 118.6(5) . .
C42 C41 P2 118.6(4) . .
C46 C41 P2 122.5(4) . .
C43 C42 C41 120.4(5) . .
C44 C43 C42 120.6(6) . .
C43 C44 C45 119.7(5) . .
C44 C45 C46 120.8(5) . .
C45 C46 C41 119.8(5) . .
C52 C51 C56 118.2(5) . .
C52 C51 P2 122.8(4) . .
C56 C51 P2 118.7(4) . .
C51 C52 C53 121.0(6) . .
C54 C53 C52 120.0(6) . .
C55 C54 C53 119.5(6) . .
C54 C55 C56 121.2(6) . .
C55 C56 C51 120.1(5) . .
C66 C61 C62 119.8(5) . .
C66 C61 P2 117.3(4) . .
C62 C61 P2 122.7(4) . .
C63 C62 C61 120.1(5) . .
C64 C63 C62 120.5(5) . .
C63 C64 C65 119.8(6) . .
C64 C65 C66 119.2(5) . .
C61 C66 C65 120.6(5) . .
F3 B1 F1 111.7(5) . .
F3 B1 F4 109.5(5) . .
F1 B1 F4 108.8(5) . .
F3 B1 F2 109.3(5) . .
F1 B1 F2 108.5(5) . .
F4 B1 F2 109.0(5) . .

loop_
_geom_bond_atom_site_label_1
_geom_bond_atom_site_label_2
_geom_bond_distance
_geom_bond_site_symmetry_2
Cu1 N2 2.085(4) .
Cu1 N1 2.101(4) .
Cu1 P1 2.2666(15) .
Cu1 P2 2.2741(14) .
P1 C21 1.831(5) .
P1 C31 1.832(5) .
P1 C11 1.833(5) .
P2 C41 1.820(5) .
P2 C51 1.832(5) .
P2 C61 1.835(5) .
N1 C7 1.281(6) .
N1 C6 1.448(6) .
N2 C8 1.348(6) .
N2 C9 1.349(6) .
C6 C1 1.383(8) .
C6 C5 1.393(8) .
C5 C4 1.405(8) .
C4 C3 1.386(9) .
C3 C2 1.394(10) .
C2 C1 1.385(9) .
C71 C7 1.502(7) .
C7 C8 1.506(7) .
C8 C9 1.384(7) 3_765
C9 C8 1.384(7) 3_765
C11 C16 1.390(7) .
C11 C12 1.394(7) .
C12 C13 1.407(8) .
C13 C14 1.383(8) .
C14 C15 1.375(8) .
C15 C16 1.400(7) .
C21 C22 1.394(7) .
C21 C26 1.400(7) .
C22 C23 1.391(8) .
C23 C24 1.399(10) .
C24 C25 1.355(9) .
C25 C26 1.387(8) .
C31 C36 1.377(8) .
C31 C32 1.393(8) .
C32 C33 1.397(8) .
C33 C34 1.381(9) .
C34 C35 1.377(9) .
C35 C36 1.406(8) .
C41 C42 1.400(7) .
C41 C46 1.408(7) .
C42 C43 1.388(8) .
C43 C44 1.378(9) .
C44 C45 1.381(9) .
C45 C46 1.390(8) .
C51 C52 1.374(8) .
C51 C56 1.401(7) .
C52 C53 1.399(8) .
C53 C54 1.370(9) .
C54 C55 1.366(9) .
C55 C56 1.382(8) .
C61 C66 1.371(7) .
C61 C62 1.396(7) .
C62 C63 1.391(8) .
C63 C64 1.375(8) .
C64 C65 1.404(8) .
C65 C66 1.404(8) .
B1 F3 1.365(7) .
B1 F1 1.373(7) .
B1 F4 1.380(7) .
B1 F2 1.409(8) .

loop_
_geom_torsion_atom_site_label_1
_geom_torsion_atom_site_label_2
_geom_torsion_atom_site_label_3
_geom_torsion_atom_site_label_4
_geom_torsion
_geom_torsion_site_symmetry_4
N2 Cu1 P1 C21 -86.3(2) .
N1 Cu1 P1 C21 -174.1(2) .
P2 Cu1 P1 C21 51.9(2) .
N2 Cu1 P1 C31 152.9(2) .
N1 Cu1 P1 C31 65.0(2) .
P2 Cu1 P1 C31 -68.9(2) .
N2 Cu1 P1 C11 30.2(2) .
N1 Cu1 P1 C11 -57.7(2) .
P2 Cu1 P1 C11 168.4(2) .
N2 Cu1 P2 C41 -43.6(2) .
N1 Cu1 P2 C41 44.4(2) .
P1 Cu1 P2 C41 -175.8(2) .
N2 Cu1 P2 C51 -163.4(2) .
N1 Cu1 P2 C51 -75.4(2) .
P1 Cu1 P2 C51 64.4(2) .
N2 Cu1 P2 C61 77.3(2) .
N1 Cu1 P2 C61 165.3(2) .
P1 Cu1 P2 C61 -55.0(2) .
N2 Cu1 N1 C7 1.2(3) .
P1 Cu1 N1 C7 106.7(3) .
P2 Cu1 N1 C7 -118.6(3) .
N2 Cu1 N1 C6 175.7(4) .
P1 Cu1 N1 C6 -78.9(4) .
P2 Cu1 N1 C6 55.8(4) .
N1 Cu1 N2 C8 4.0(3) .
P1 Cu1 N2 C8 -116.5(3) .
P2 Cu1 N2 C8 110.2(3) .
N1 Cu1 N2 C9 173.7(4) .
P1 Cu1 N2 C9 53.1(4) .
P2 Cu1 N2 C9 -80.2(4) .
C7 N1 C6 C1 -90.7(7) .
Cu1 N1 C6 C1 94.9(6) .
C7 N1 C6 C5 90.0(6) .
Cu1 N1 C6 C5 -84.4(6) .
C1 C6 C5 C4 -0.8(9) .
N1 C6 C5 C4 178.5(5) .
C6 C5 C4 C3 0.4(10) .
C5 C4 C3 C2 -0.6(11) .
C4 C3 C2 C1 1.3(12) .
C5 C6 C1 C2 1.5(10) .
N1 C6 C1 C2 -177.8(6) .
C3 C2 C1 C6 -1.8(12) .
C6 N1 C7 C71 -1.6(7) .
Cu1 N1 C7 C71 173.3(4) .
C6 N1 C7 C8 179.5(4) .
Cu1 N1 C7 C8 -5.6(5) .
C9 N2 C8 C9 -0.4(7) 3_765
Cu1 N2 C8 C9 170.6(4) 3_765
C9 N2 C8 C7 -179.1(4) .
Cu1 N2 C8 C7 -8.1(5) .
N1 C7 C8 N2 9.2(6) .
C71 C7 C8 N2 -169.8(4) .
N1 C7 C8 C9 -169.5(4) 3_765
C71 C7 C8 C9 11.5(7) 3_765
C8 N2 C9 C8 0.4(7) 3_765
Cu1 N2 C9 C8 -169.0(3) 3_765
C21 P1 C11 C16 -39.1(5) .
C31 P1 C11 C16 72.5(5) .
Cu1 P1 C11 C16 -158.5(4) .
C21 P1 C11 C12 142.5(4) .
C31 P1 C11 C12 -105.9(4) .
Cu1 P1 C11 C12 23.2(5) .
C16 C11 C12 C13 -0.8(8) .
P1 C11 C12 C13 177.6(4) .
C11 C12 C13 C14 1.1(9) .
C12 C13 C14 C15 -0.1(9) .
C13 C14 C15 C16 -1.2(9) .
C12 C11 C16 C15 -0.5(8) .
P1 C11 C16 C15 -178.8(4) .
C14 C15 C16 C11 1.5(8) .
C31 P1 C21 C22 27.7(5) .
C11 P1 C21 C22 135.1(5) .
Cu1 P1 C21 C22 -97.9(4) .
C31 P1 C21 C26 -160.8(4) .
C11 P1 C21 C26 -53.5(4) .
Cu1 P1 C21 C26 73.6(4) .
C26 C21 C22 C23 -1.3(8) .
P1 C21 C22 C23 170.0(4) .
C21 C22 C23 C24 0.8(9) .
C22 C23 C24 C25 -0.3(10) .
C23 C24 C25 C26 0.2(10) .
C24 C25 C26 C21 -0.7(9) .
C22 C21 C26 C25 1.2(8) .
P1 C21 C26 C25 -170.8(4) .
C21 P1 C31 C36 -144.0(4) .
C11 P1 C31 C36 108.5(4) .
Cu1 P1 C31 C36 -23.0(5) .
C21 P1 C31 C32 39.4(5) .
C11 P1 C31 C32 -68.2(5) .
Cu1 P1 C31 C32 160.4(4) .
C36 C31 C32 C33 -1.2(9) .
P1 C31 C32 C33 175.3(5) .
C31 C32 C33 C34 0.3(10) .
C32 C33 C34 C35 0.8(10) .
C33 C34 C35 C36 -1.1(9) .
C32 C31 C36 C35 0.9(8) .
P1 C31 C36 C35 -175.8(4) .
C34 C35 C36 C31 0.2(9) .
C51 P2 C41 C42 144.9(4) .
C61 P2 C41 C42 -106.4(4) .
Cu1 P2 C41 C42 23.4(5) .
C51 P2 C41 C46 -40.8(5) .
C61 P2 C41 C46 68.0(5) .
Cu1 P2 C41 C46 -162.3(4) .
C46 C41 C42 C43 0.8(8) .
P2 C41 C42 C43 175.3(4) .
C41 C42 C43 C44 0.5(9) .
C42 C43 C44 C45 -0.8(9) .
C43 C44 C45 C46 -0.2(9) .
C44 C45 C46 C41 1.5(8) .
C42 C41 C46 C45 -1.8(8) .
P2 C41 C46 C45 -176.1(4) .
C41 P2 C51 C52 -28.9(5) .
C61 P2 C51 C52 -135.0(5) .
Cu1 P2 C51 C52 97.4(5) .
C41 P2 C51 C56 157.7(4) .
C61 P2 C51 C56 51.6(4) .
Cu1 P2 C51 C56 -76.0(4) .
C56 C51 C52 C53 1.8(9) .
P2 C51 C52 C53 -171.5(5) .
C51 C52 C53 C54 0.2(11) .
C52 C53 C54 C55 -1.6(11) .
C53 C54 C55 C56 1.0(10) .
C54 C55 C56 C51 1.0(9) .
C52 C51 C56 C55 -2.4(8) .
P2 C51 C56 C55 171.3(4) .
C41 P2 C61 C66 88.2(4) .
C51 P2 C61 C66 -162.0(4) .
Cu1 P2 C61 C66 -40.4(4) .
C41 P2 C61 C62 -86.1(4) .
C51 P2 C61 C62 23.6(5) .
Cu1 P2 C61 C62 145.3(4) .
C66 C61 C62 C63 1.9(8) .
P2 C61 C62 C63 176.1(4) .
C61 C62 C63 C64 -2.5(8) .
C62 C63 C64 C65 1.6(9) .
C63 C64 C65 C66 -0.2(9) .
C62 C61 C66 C65 -0.5(8) .
P2 C61 C66 C65 -175.0(4) .
C64 C65 C66 C61 -0.4(8) .
